data_4511804
loop_
_publ_author_name
'Abeysinghe, Dileka'
'Smith, Mark D.'
'Yeon, Jeongho'
'Morrison, Gregory'
'zur Loye, Hans-Conrad'

_publ_section_title
;
 Observation of Multiple Crystal-to-Crystal Transitions in a New Reduced
 Vanadium Oxalate Hybrid Material, Ba3[(VO)2(C2O4)5(H2O)6]&#x00B7;(H2O)3,
 Prepared via a Mild, Two-Step Hydrothermal Method
;
_journal_issue 9
_journal_name_full 'Crystal Growth &amp; Design'
_journal_page_first 4749
_journal_paper_doi 10.1021/cg500888u
_journal_volume 14
_journal_year 2014
_chemical_formula_moiety 'C10 H8 Ba3 O26 V2, 2(H2 O)'
_chemical_formula_sum 'C10 H12 Ba3 O28 V2'
_chemical_formula_weight 1094.10
_chemical_name_systematic
;
 ?
;
_space_group_crystal_system monoclinic
_space_group_IT_number 15
_space_group_name_Hall '-C 2yc'
_space_group_name_H-M_alt 'C 1 2/c 1'
_symmetry_space_group_name_Hall '-C 2yc'
_symmetry_space_group_name_H-M 'C 1 2/c 1'
_atom_sites_solution_hydrogens difmap
_atom_sites_solution_primary direct
_audit_creation_date 2014-03-10
_audit_creation_method
;
Olex2 1.2
(compiled 2014.02.28 svn.r2899 for OlexSys, GUI svn.r4781)
;
_cell_angle_alpha 90
_cell_angle_beta 98.718(3)
_cell_angle_gamma 90
_cell_formula_units_Z 4
_cell_length_a 10.2354(19)
_cell_length_b 15.455(3)
_cell_length_c 17.536(3)
_cell_measurement_reflns_used 5995
_cell_measurement_temperature 100(2)
_cell_measurement_theta_max 26.391
_cell_measurement_theta_min 2.406
_cell_volume 2741.9(9)
_computing_cell_refinement 'SAINT v6.45A (Bruker, 2003)'
_computing_data_collection 'SMART v5.631 (Bruker, 2003)'
_computing_data_reduction 'SAINT v6.45A (Bruker, 2003)'
_computing_molecular_graphics 'Olex2 (Dolomanov et al., 2009)'
_computing_publication_material 'Olex2 (Dolomanov et al., 2009)'
_computing_structure_refinement 'ShelXL (Sheldrick, 2008)'
_computing_structure_solution 'ShelXS (Sheldrick, 2008)'
_diffrn_ambient_temperature 100(2)
_diffrn_measured_fraction_theta_full 1.000
_diffrn_measured_fraction_theta_max 1.000
_diffrn_measurement_device_type 'CCD area detector'
_diffrn_measurement_method 'phi and omega scans'
_diffrn_radiation_monochromator graphite
_diffrn_radiation_type MoK\a
_diffrn_radiation_wavelength 0.71073
_diffrn_reflns_av_R_equivalents 0.0245
_diffrn_reflns_av_unetI/netI 0.0157
_diffrn_reflns_Laue_measured_fraction_full 1.000
_diffrn_reflns_Laue_measured_fraction_max 1.000
_diffrn_reflns_limit_h_max 12
_diffrn_reflns_limit_h_min -12
_diffrn_reflns_limit_k_max 19
_diffrn_reflns_limit_k_min -19
_diffrn_reflns_limit_l_max 21
_diffrn_reflns_limit_l_min -21
_diffrn_reflns_number 16453
_diffrn_reflns_point_group_measured_fraction_full 1.000
_diffrn_reflns_point_group_measured_fraction_max 1.000
_diffrn_reflns_theta_full 26.000
_diffrn_reflns_theta_max 26.393
_diffrn_reflns_theta_min 2.350
_diffrn_source_current 35.0
_diffrn_source_power 1.575
_diffrn_source_voltage 45.0
_exptl_absorpt_coefficient_mu 5.016
_exptl_absorpt_correction_T_max 1
_exptl_absorpt_correction_T_min 0.694363
_exptl_absorpt_correction_type multi-scan
_exptl_absorpt_process_details
;
SADABS v.2.10 (Bruker,2003) was used for absorption correction.
R(int) was 0.0644 before and 0.0241 after correction.
The Ratio of minimum to maximum transmission is 0.6944.
The \l/2 correction factor is 0.0015.
;
_exptl_crystal_colour purple
_exptl_crystal_density_diffrn 2.650
_exptl_crystal_description block
_exptl_crystal_F_000 2040
_exptl_crystal_size_max 0.4
_exptl_crystal_size_mid 0.35
_exptl_crystal_size_min 0.3
_refine_diff_density_max 0.550
_refine_diff_density_min -0.454
_refine_diff_density_rms 0.096
_refine_ls_extinction_method none
_refine_ls_goodness_of_fit_ref 1.272
_refine_ls_hydrogen_treatment refall
_refine_ls_matrix_type full
_refine_ls_number_parameters 219
_refine_ls_number_reflns 2824
_refine_ls_number_restraints 0
_refine_ls_restrained_S_all 1.272
_refine_ls_R_factor_all 0.0187
_refine_ls_R_factor_gt 0.0185
_refine_ls_shift/su_max 0.001
_refine_ls_shift/su_mean 0.000
_refine_ls_structure_factor_coef Fsqd
_refine_ls_weighting_details 'w=1/[\s^2^(Fo^2^)+(0.0151P)^2^+7.1923P] where P=(Fo^2^+2Fc^2^)/3'
_refine_ls_weighting_scheme calc
_refine_ls_wR_factor_gt 0.0429
_refine_ls_wR_factor_ref 0.0429
_reflns_Friedel_coverage 0.000
_reflns_number_gt 2803
_reflns_number_total 2824
_reflns_threshold_expression 'I > 2\s(I)'
_cod_data_source_file cg500888u_si_002.cif
_cod_data_source_block da1108as
_cod_depositor_comments 'Adding full bibliography for 4511803--4511805.cif.'
_cod_database_code 4511804
_shelxl_version_number 2014-1
_shelx_space_group_comment
;
The symmetry employed for this shelxl refinement is uniquely defined
by the following loop, which should always be used as a source of
symmetry information in preference to the above space-group names.
They are only intended as comments.
;
_shelx_estimated_absorpt_t_max 0.315
_shelx_estimated_absorpt_t_min 0.239
_olex2_refinement_description
;
;
_olex2_computing_structure_refinement_long 'ShelXL (Sheldrick, 2008)'
_olex2_computing_structure_solution_long 'ShelXS (Sheldrick, 2008)'

loop_
_space_group_symop_operation_xyz
'x, y, z'
'-x, y, -z+1/2'
'x+1/2, y+1/2, z'
'-x+1/2, y+1/2, -z+1/2'
'-x, -y, -z'
'x, -y, z-1/2'
'-x+1/2, -y+1/2, -z'
'x+1/2, -y+1/2, z-1/2'

loop_
_atom_site_label
_atom_site_type_symbol
_atom_site_fract_x
_atom_site_fract_y
_atom_site_fract_z
_atom_site_U_iso_or_equiv
_atom_site_adp_type
_atom_site_occupancy
_atom_site_site_symmetry_order
_atom_site_calc_flag
_atom_site_refinement_flags_posn
_atom_site_refinement_flags_adp
_atom_site_refinement_flags_occupancy
Ba1 Ba 0.0000 0.21819(2) 0.2500 0.01100(6) Uani 1 2 d S T P
Ba2 Ba 0.18060(2) 0.03334(2) 0.45055(2) 0.01008(5) Uani 1 1 d . . .
V1 V 0.19515(4) 0.40097(3) 0.34085(3) 0.00952(10) Uani 1 1 d . . .
O1 O 0.00362(18) 0.37283(11) 0.34102(10) 0.0111(4) Uani 1 1 d . . .
O2 O -0.17726(19) 0.40520(12) 0.39242(11) 0.0141(4) Uani 1 1 d . . .
O3 O 0.12968(18) 0.50502(12) 0.41216(11) 0.0119(4) Uani 1 1 d . . .
O4 O -0.06086(18) 0.56433(12) 0.43419(11) 0.0125(4) Uani 1 1 d . . .
O5 O 0.02063(19) 0.07367(13) 0.16461(11) 0.0171(4) Uani 1 1 d . . .
O6 O 0.13332(18) -0.03775(12) 0.12949(11) 0.0127(4) Uani 1 1 d . . .
O7 O 0.2235(2) 0.10350(13) 0.28506(12) 0.0192(4) Uani 1 1 d . . .
O8 O 0.33304(18) -0.00560(12) 0.23928(10) 0.0122(4) Uani 1 1 d . . .
O9 O 0.23701(18) 0.34349(12) 0.44436(10) 0.0117(4) Uani 1 1 d . . .
O10 O 0.15897(19) 0.21016(12) 0.41460(11) 0.0138(4) Uani 1 1 d . . .
O11 O 0.22843(19) 0.32087(12) 0.28877(11) 0.0132(4) Uani 1 1 d . . .
O12 O 0.0611(2) -0.11833(13) 0.49920(13) 0.0160(4) Uani 1 1 d . . .
H12A H 0.045(4) -0.155(3) 0.468(2) 0.023(10) Uiso 1 1 d . . .
H12B H 0.105(4) -0.152(3) 0.531(3) 0.043(12) Uiso 1 1 d . . .
O14 O 0.1987(3) 0.22142(15) 0.12201(14) 0.0253(5) Uani 1 1 d . . .
H14A H 0.196(5) 0.274(3) 0.113(3) 0.051(14) Uiso 1 1 d . . .
H14B H 0.279(5) 0.212(3) 0.124(3) 0.046(13) Uiso 1 1 d . . .
C1 C -0.0652(3) 0.42175(17) 0.37877(15) 0.0111(5) Uani 1 1 d . . .
C2 C 0.0060(3) 0.50589(17) 0.41108(14) 0.0105(5) Uani 1 1 d . . .
C3 C 0.1191(3) 0.02742(17) 0.17277(16) 0.0128(5) Uani 1 1 d . . .
C4 C 0.2350(3) 0.04527(17) 0.23893(16) 0.0121(5) Uani 1 1 d . . .
C5 C 0.2189(3) 0.26379(17) 0.45881(15) 0.0108(5) Uani 1 1 d . . .
O15 O 0.4973(3) 0.23710(16) 0.39117(16) 0.0274(5) Uani 1 1 d . . .
H15A H 0.487(5) 0.191(3) 0.409(3) 0.052(15) Uiso 1 1 d . . .
H15B H 0.445(5) 0.244(3) 0.352(3) 0.065(17) Uiso 1 1 d . . .

loop_
_atom_site_aniso_label
_atom_site_aniso_U_11
_atom_site_aniso_U_22
_atom_site_aniso_U_33
_atom_site_aniso_U_23
_atom_site_aniso_U_13
_atom_site_aniso_U_12
Ba1 0.01235(11) 0.00788(11) 0.01193(11) 0.000 -0.00088(8) 0.000
Ba2 0.00998(9) 0.00946(8) 0.01031(9) -0.00073(5) 0.00000(6) 0.00030(5)
V1 0.0109(2) 0.0090(2) 0.0085(2) -0.00001(16) 0.00076(17) -0.00080(16)
O1 0.0116(9) 0.0107(9) 0.0109(9) -0.0009(7) 0.0010(7) -0.0005(7)
O2 0.0135(9) 0.0140(9) 0.0156(10) -0.0021(8) 0.0044(8) -0.0005(7)
O3 0.0128(9) 0.0120(9) 0.0108(9) -0.0009(7) 0.0014(7) -0.0014(7)
O4 0.0142(9) 0.0118(9) 0.0114(9) -0.0001(7) 0.0013(7) 0.0013(7)
O5 0.0141(10) 0.0183(10) 0.0169(10) -0.0053(8) -0.0043(8) 0.0047(8)
O6 0.0123(9) 0.0133(9) 0.0118(9) -0.0012(7) -0.0002(7) 0.0013(7)
O7 0.0174(10) 0.0208(11) 0.0175(10) -0.0082(9) -0.0036(8) 0.0057(8)
O8 0.0121(9) 0.0140(9) 0.0100(9) -0.0022(7) 0.0003(7) 0.0017(7)
O9 0.0145(9) 0.0097(9) 0.0106(9) 0.0016(7) 0.0008(7) -0.0006(7)
O10 0.0177(10) 0.0113(9) 0.0119(9) 0.0006(7) 0.0009(8) -0.0013(7)
O11 0.0159(9) 0.0118(9) 0.0121(9) 0.0004(7) 0.0029(8) 0.0001(7)
O12 0.0182(10) 0.0129(10) 0.0161(11) 0.0012(9) 0.0005(8) -0.0011(8)
O14 0.0254(13) 0.0150(11) 0.0335(13) -0.0012(10) -0.0028(10) -0.0015(9)
C1 0.0128(13) 0.0102(12) 0.0096(12) 0.0029(10) -0.0011(10) 0.0006(10)
C2 0.0149(13) 0.0117(12) 0.0048(12) 0.0016(10) 0.0009(10) -0.0005(10)
C3 0.0123(13) 0.0137(13) 0.0125(13) -0.0006(10) 0.0019(11) -0.0007(10)
C4 0.0118(13) 0.0130(13) 0.0117(13) 0.0006(10) 0.0022(10) 0.0001(10)
C5 0.0103(12) 0.0105(12) 0.0123(13) -0.0012(10) 0.0037(10) 0.0009(10)
O15 0.0334(14) 0.0185(12) 0.0290(14) 0.0004(10) 0.0006(11) -0.0045(10)

loop_
_atom_type_symbol
_atom_type_description
_atom_type_scat_dispersion_real
_atom_type_scat_dispersion_imag
_atom_type_scat_source
C C 0.0033 0.0016 'International Tables Vol C Tables 4.2.6.8 and 6.1.1.4'
H H 0.0000 0.0000 'International Tables Vol C Tables 4.2.6.8 and 6.1.1.4'
Ba Ba -0.3244 2.2819 'International Tables Vol C Tables 4.2.6.8 and 6.1.1.4'
O O 0.0106 0.0060 'International Tables Vol C Tables 4.2.6.8 and 6.1.1.4'
V V 0.3005 0.5294 'International Tables Vol C Tables 4.2.6.8 and 6.1.1.4'

loop_
_geom_angle_atom_site_label_1
_geom_angle_atom_site_label_2
_geom_angle_atom_site_label_3
_geom_angle
_geom_angle_site_symmetry_1
_geom_angle_site_symmetry_3
V1 Ba1 V1 79.723(19) . 2
V1 Ba1 C1 60.87(4) 2 .
V1 Ba1 C1 43.58(4) . .
V1 Ba1 C1 60.87(4) . 2
V1 Ba1 C1 43.58(4) 2 2
O1 Ba1 V1 32.85(4) . .
O1 Ba1 V1 64.03(4) 2 .
O1 Ba1 V1 32.85(4) 2 2
O1 Ba1 V1 64.03(4) . 2
O1 Ba1 O1 67.30(7) . 2
O1 Ba1 O7 124.94(6) . 2
O1 Ba1 O7 116.74(5) 2 2
O1 Ba1 O7 116.73(5) . .
O1 Ba1 O7 124.94(6) 2 .
O1 Ba1 O10 63.52(5) 2 2
O1 Ba1 O10 63.52(5) . .
O1 Ba1 O10 120.85(5) . 2
O1 Ba1 O10 120.85(5) 2 .
O1 Ba1 O14 114.49(5) . .
O1 Ba1 O14 114.49(5) 2 2
O1 Ba1 O14 63.89(6) 2 .
O1 Ba1 O14 63.89(6) . 2
O1 Ba1 C1 70.66(5) 2 .
O1 Ba1 C1 70.66(5) . 2
O1 Ba1 C1 10.74(5) . .
O1 Ba1 C1 10.74(5) 2 2
O1 Ba1 C3 158.51(6) 2 2
O1 Ba1 C3 117.20(6) 2 .
O1 Ba1 C3 158.51(6) . .
O1 Ba1 C3 117.20(6) . 2
O1 Ba1 C4 122.50(6) 2 .
O1 Ba1 C4 133.76(6) . .
O1 Ba1 C4 122.50(6) . 2
O1 Ba1 C4 133.76(6) 2 2
O5 Ba1 V1 118.37(4) 2 .
O5 Ba1 V1 141.98(4) 2 2
O5 Ba1 V1 141.98(4) . .
O5 Ba1 V1 118.37(4) . 2
O5 Ba1 O1 111.95(6) 2 .
O5 Ba1 O1 174.81(5) . .
O5 Ba1 O1 111.95(6) . 2
O5 Ba1 O1 174.81(5) 2 2
O5 Ba1 O5 69.30(9) 2 .
O5 Ba1 O7 60.18(6) 2 .
O5 Ba1 O7 59.12(6) . .
O5 Ba1 O7 60.18(6) . 2
O5 Ba1 O7 59.12(6) 2 2
O5 Ba1 O10 114.06(5) 2 2
O5 Ba1 O10 114.06(5) . .
O5 Ba1 O10 61.72(5) 2 .
O5 Ba1 O10 61.72(5) . 2
O5 Ba1 O11 117.42(6) 2 .
O5 Ba1 O11 117.42(6) . 2
O5 Ba1 O11 117.68(6) 2 2
O5 Ba1 O11 117.68(6) . .
O5 Ba1 O14 120.18(6) . 2
O5 Ba1 O14 120.18(6) 2 .
O5 Ba1 O14 61.48(6) . .
O5 Ba1 O14 61.48(6) 2 2
O5 Ba1 C1 174.34(6) 2 2
O5 Ba1 C1 107.64(6) . 2
O5 Ba1 C1 174.34(6) . .
O5 Ba1 C1 107.64(6) 2 .
O5 Ba1 C3 16.88(6) . .
O5 Ba1 C3 16.88(6) 2 2
O5 Ba1 C3 65.52(6) . 2
O5 Ba1 C3 65.52(6) 2 .
O5 Ba1 C4 41.87(6) . .
O5 Ba1 C4 61.98(6) 2 .
O5 Ba1 C4 61.98(6) . 2
O5 Ba1 C4 41.87(6) 2 2
O7 Ba1 V1 91.06(4) . .
O7 Ba1 V1 157.59(4) 2 .
O7 Ba1 V1 91.06(4) 2 2
O7 Ba1 V1 157.59(4) . 2
O7 Ba1 O7 104.21(8) 2 .
O7 Ba1 O10 117.52(5) 2 .
O7 Ba1 O10 117.52(5) . 2
O7 Ba1 O10 59.25(5) 2 2
O7 Ba1 O10 59.25(5) . .
O7 Ba1 O14 66.27(6) . .
O7 Ba1 O14 114.92(6) 2 .
O7 Ba1 O14 66.27(6) 2 2
O7 Ba1 O14 114.92(6) . 2
O7 Ba1 C1 114.20(6) . 2
O7 Ba1 C1 124.00(5) 2 2
O7 Ba1 C1 124.00(5) . .
O7 Ba1 C1 114.20(6) 2 .
O7 Ba1 C3 42.40(6) 2 2
O7 Ba1 C3 73.42(6) . 2
O7 Ba1 C3 73.42(6) 2 .
O7 Ba1 C3 42.40(6) . .
O7 Ba1 C4 17.50(6) . .
O7 Ba1 C4 92.69(6) 2 .
O7 Ba1 C4 17.50(6) 2 2
O7 Ba1 C4 92.69(6) . 2
O10 Ba1 V1 127.51(4) 2 .
O10 Ba1 V1 56.82(4) 2 2
O10 Ba1 V1 127.51(4) . 2
O10 Ba1 V1 56.82(4) . .
O10 Ba1 O10 175.40(7) 2 .
O10 Ba1 O14 110.44(6) . .
O10 Ba1 O14 69.63(6) 2 .
O10 Ba1 O14 69.63(6) . 2
O10 Ba1 O14 110.44(6) 2 2
O10 Ba1 C1 67.21(5) . .
O10 Ba1 C1 116.78(5) . 2
O10 Ba1 C1 116.78(5) 2 .
O10 Ba1 C1 67.21(5) 2 2
O10 Ba1 C3 99.25(6) . .
O10 Ba1 C3 76.84(6) 2 .
O10 Ba1 C3 99.25(6) 2 2
O10 Ba1 C3 76.84(6) . 2
O10 Ba1 C4 76.15(6) 2 2
O10 Ba1 C4 100.38(6) . 2
O10 Ba1 C4 100.38(6) 2 .
O10 Ba1 C4 76.15(6) . .
O11 Ba1 V1 92.76(4) . 2
O11 Ba1 V1 24.31(4) . .
O11 Ba1 V1 92.76(4) 2 .
O11 Ba1 V1 24.30(4) 2 2
O11 Ba1 O1 57.15(5) . .
O11 Ba1 O1 57.15(5) 2 2
O11 Ba1 O1 66.81(5) . 2
O11 Ba1 O1 66.81(5) 2 .
O11 Ba1 O7 176.18(6) 2 .
O11 Ba1 O7 72.12(6) 2 2
O11 Ba1 O7 176.18(6) . 2
O11 Ba1 O7 72.12(6) . .
O11 Ba1 O10 59.90(5) . .
O11 Ba1 O10 123.14(5) . 2
O11 Ba1 O10 59.90(5) 2 2
O11 Ba1 O10 123.14(5) 2 .
O11 Ba1 O11 111.57(8) . 2
O11 Ba1 O14 64.87(6) . .
O11 Ba1 O14 64.87(6) 2 2
O11 Ba1 O14 114.04(6) 2 .
O11 Ba1 O14 114.04(6) . 2
O11 Ba1 C1 67.88(5) 2 2
O11 Ba1 C1 59.28(5) . 2
O11 Ba1 C1 67.88(5) . .
O11 Ba1 C1 59.28(5) 2 .
O11 Ba1 C3 103.88(6) 2 2
O11 Ba1 C3 103.88(6) . .
O11 Ba1 C3 134.22(6) . 2
O11 Ba1 C3 134.22(6) 2 .
O11 Ba1 C4 159.23(6) . 2
O11 Ba1 C4 83.98(6) 2 2
O11 Ba1 C4 159.23(6) 2 .
O11 Ba1 C4 83.98(6) . .
O14 Ba1 V1 92.56(5) 2 .
O14 Ba1 V1 86.09(4) . .
O14 Ba1 V1 86.09(4) 2 2
O14 Ba1 V1 92.56(5) . 2
O14 Ba1 O14 178.24(8) . 2
O14 Ba1 C1 54.61(6) 2 .
O14 Ba1 C1 123.71(6) 2 2
O14 Ba1 C1 54.61(6) . 2
O14 Ba1 C1 123.71(6) . .
O14 Ba1 C3 57.34(6) 2 2
O14 Ba1 C3 124.43(6) . 2
O14 Ba1 C3 124.42(6) 2 .
O14 Ba1 C3 57.34(6) . .
O14 Ba1 C4 122.61(6) 2 .
O14 Ba1 C4 58.93(6) . .
O14 Ba1 C4 122.61(6) . 2
O14 Ba1 C4 58.92(6) 2 2
C1 Ba1 C1 75.81(7) . 2
C3 Ba1 V1 127.56(5) . .
C3 Ba1 V1 132.06(5) . 2
C3 Ba1 V1 127.56(5) 2 2
C3 Ba1 V1 132.06(5) 2 .
C3 Ba1 C1 110.11(6) . 2
C3 Ba1 C1 166.26(6) . .
C3 Ba1 C1 110.11(6) 2 .
C3 Ba1 C1 166.26(6) 2 2
C3 Ba1 C3 67.09(9) . 2
C3 Ba1 C4 25.03(6) 2 2
C3 Ba1 C4 25.03(6) . .
C3 Ba1 C4 71.07(6) . 2
C3 Ba1 C4 71.07(6) 2 .
C4 Ba1 V1 105.57(5) 2 2
C4 Ba1 V1 149.86(4) . 2
C4 Ba1 V1 149.86(4) 2 .
C4 Ba1 V1 105.57(5) . .
C4 Ba1 C1 112.49(6) . 2
C4 Ba1 C1 141.47(6) . .
C4 Ba1 C1 141.47(6) 2 2
C4 Ba1 C1 112.49(6) 2 .
C4 Ba1 C4 84.85(8) 2 .
V1 Ba2 Ba2 82.164(13) 7_556 5_556
O2 Ba2 Ba2 119.85(4) 3_545 5_556
O2 Ba2 V1 115.40(4) 3_545 7_556
O2 Ba2 O3 80.54(6) 3_545 7_556
O2 Ba2 O4 60.89(6) 3_545 3_545
O2 Ba2 O6 122.63(5) 3_545 6_556
O2 Ba2 O7 75.73(5) 3_545 .
O2 Ba2 O10 130.38(6) 3_545 .
O2 Ba2 O12 78.01(6) 3_545 .
O2 Ba2 O12 156.66(6) 3_545 5_556
O3 Ba2 Ba2 96.90(4) 7_556 5_556
O3 Ba2 V1 34.98(4) 7_556 7_556
O3 Ba2 O6 52.02(5) 7_556 6_556
O3 Ba2 O7 130.84(5) 7_556 .
O3 Ba2 O12 108.49(6) 7_556 5_556
O4 Ba2 Ba2 162.64(4) 3_545 5_556
O4 Ba2 V1 82.39(4) 3_545 7_556
O4 Ba2 O3 65.80(5) 3_545 7_556
O4 Ba2 O6 112.60(5) 3_545 6_556
O4 Ba2 O7 65.04(5) 3_545 .
O4 Ba2 O10 81.44(6) 3_545 .
O4 Ba2 O12 142.41(6) 3_545 5_556
O4 Ba2 O12 129.95(6) 3_545 .
O5 Ba2 Ba2 76.24(4) 2 5_556
O5 Ba2 V1 138.73(4) 2 7_556
O5 Ba2 O2 105.85(6) 2 3_545
O5 Ba2 O3 172.28(6) 2 7_556
O5 Ba2 O4 120.93(6) 2 3_545
O5 Ba2 O6 120.26(6) 2 6_556
O5 Ba2 O7 56.07(5) 2 .
O5 Ba2 O10 65.56(6) 2 .
O5 Ba2 O12 95.73(6) 2 .
O5 Ba2 O12 63.95(6) 2 5_556
O6 Ba2 Ba2 51.10(3) 6_556 5_556
O6 Ba2 V1 31.42(3) 6_556 7_556
O7 Ba2 Ba2 132.26(4) . 5_556
O7 Ba2 V1 135.11(4) . 7_556
O7 Ba2 O6 158.93(5) . 6_556
O9 Ba2 Ba2 95.15(4) 7_556 5_556
O9 Ba2 V1 29.98(4) 7_556 7_556
O9 Ba2 O2 129.45(6) 7_556 3_545
O9 Ba2 O3 58.58(5) 7_556 7_556
O9 Ba2 O4 75.03(5) 7_556 3_545
O9 Ba2 O5 117.89(6) 7_556 2
O9 Ba2 O6 53.22(5) 7_556 6_556
O9 Ba2 O7 108.07(5) 7_556 .
O9 Ba2 O10 58.09(6) 7_556 .
O9 Ba2 O12 118.88(6) 7_556 .
O9 Ba2 O12 71.42(6) 7_556 5_556
O10 Ba2 Ba2 105.79(4) . 5_556
O10 Ba2 V1 87.70(4) . 7_556
O10 Ba2 O3 113.80(5) . 7_556
O10 Ba2 O6 100.28(5) . 6_556
O10 Ba2 O7 58.78(5) . .
O10 Ba2 O12 148.23(6) . .
O10 Ba2 O12 66.75(5) . 5_556
O12 Ba2 Ba2 42.87(4) . 5_556
O12 Ba2 Ba2 39.27(4) 5_556 5_556
O12 Ba2 V1 77.04(5) 5_556 7_556
O12 Ba2 V1 91.59(5) . 7_556
O12 Ba2 O3 81.20(6) . 7_556
O12 Ba2 O6 57.66(5) 5_556 6_556
O12 Ba2 O6 65.93(6) . 6_556
O12 Ba2 O7 110.27(5) 5_556 .
O12 Ba2 O7 132.85(6) . .
O12 Ba2 O12 82.13(6) . 5_556
Ba1 V1 Ba2 134.266(12) . 7_556
O1 V1 Ba1 50.84(5) . .
O1 V1 Ba2 103.84(5) . 7_556
O1 V1 O3 77.07(7) . .
O3 V1 Ba1 127.90(5) . .
O3 V1 Ba2 49.37(5) . 7_556
O6 V1 Ba1 151.22(6) 4 .
O6 V1 Ba2 58.14(6) 4 7_556
O6 V1 O1 157.49(8) 4 .
O6 V1 O3 80.61(7) 4 .
O6 V1 O8 82.43(8) 4 4
O6 V1 O9 85.15(8) 4 .
O8 V1 Ba1 103.79(6) 4 .
O8 V1 Ba2 118.10(6) 4 7_556
O8 V1 O1 96.90(8) 4 .
O8 V1 O3 81.28(7) 4 .
O8 V1 O9 160.14(8) 4 .
O9 V1 Ba1 94.54(6) . .
O9 V1 Ba2 42.11(5) . 7_556
O9 V1 O1 88.71(8) . .
O9 V1 O3 81.45(7) . .
O11 V1 Ba1 46.35(7) . .
O11 V1 Ba2 132.89(7) . 7_556
O11 V1 O1 97.19(9) . .
O11 V1 O3 174.23(9) . .
O11 V1 O6 105.09(9) . 4
O11 V1 O8 100.19(9) . 4
O11 V1 O9 97.97(9) . .
V1 O1 Ba1 96.30(7) . .
C1 O1 Ba1 144.63(16) . .
C1 O1 V1 119.01(17) . .
Ba2 O2 Ba1 167.20(7) 3_455 .
C1 O2 Ba1 63.21(15) . .
C1 O2 Ba2 118.91(17) . 3_455
V1 O3 Ba2 95.65(7) . 7_556
C2 O3 Ba2 123.71(15) . 7_556
C2 O3 V1 112.94(16) . .
C2 O4 Ba2 119.74(16) . 3_455
Ba1 O5 Ba2 118.87(7) . 2
C3 O5 Ba1 123.12(17) . .
C3 O5 Ba2 117.91(17) . 2
Ba2 O6 Ba1 120.28(5) 6 .
V1 O6 Ba1 125.24(7) 4_545 .
V1 O6 Ba2 90.44(6) 4_545 6
Ba1 O7 Ba2 100.86(6) . .
Ba1 O8 Ba1 156.24(4) 3_545 .
V1 O8 Ba1 120.68(7) 4_545 .
V1 O8 Ba1 51.12(5) 4_545 3_545
C4 O8 Ba1 149.53(16) . 3_545
C4 O8 V1 114.29(17) . 4_545
Ba2 O9 Ba1 159.13(6) 7_556 .
V1 O9 Ba1 57.92(5) . .
V1 O9 Ba2 107.91(8) . 7_556
C5 O9 Ba1 69.14(15) . .
C5 O9 Ba2 125.84(17) . 7_556
C5 O9 V1 126.07(17) . .
Ba2 O10 Ba1 105.14(6) . .
C5 O10 Ba1 134.50(17) . .
C5 O10 Ba2 119.91(16) . .
V1 O11 Ba1 109.34(9) . .
Ba1 O12 H12A 111(3) 5_556 .
Ba1 O12 H12B 47(3) 5_556 .
Ba2 O12 Ba1 69.43(4) 5_556 5_556
Ba2 O12 Ba1 131.69(7) . 5_556
Ba2 O12 Ba2 97.87(6) . 5_556
Ba2 O12 H12A 114(3) 5_556 .
Ba2 O12 H12A 116(3) . .
Ba2 O12 H12B 116(3) 5_556 .
Ba2 O12 H12B 120(3) . .
H12A O12 H12B 93(4) . .
Ba1 O14 H14A 98(3) . .
Ba1 O14 H14B 133(3) . .
H14A O14 H14B 101(4) . .
O1 C1 C2 114.7(2) . .
O2 C1 Ba1 100.75(16) . .
O2 C1 O1 125.2(2) . .
O2 C1 C2 120.0(2) . .
C2 C1 Ba1 139.20(16) . .
O3 C2 C1 114.2(2) . .
O4 C2 O3 127.3(2) . .
O4 C2 C1 118.5(2) . .
O5 C3 O6 123.6(3) . .
O5 C3 C4 120.3(2) . .
O6 C3 Ba1 163.26(19) . .
O6 C3 C4 116.1(2) . .
C4 C3 Ba1 80.47(14) . .
O7 C4 O8 127.1(3) . .
O7 C4 C3 118.9(2) . .
O8 C4 Ba1 169.88(18) . .
O8 C4 C3 113.9(2) . .
C3 C4 Ba1 74.50(14) . .
O9 C5 Ba1 93.75(16) . .
O9 C5 C5 113.6(3) . 7_556
O10 C5 O9 126.7(2) . .
O10 C5 C5 119.8(3) . 7_556
C5 C5 Ba1 152.6(2) 7_556 .
H15A O15 H15B 110(5) . .

loop_
_geom_bond_atom_site_label_1
_geom_bond_atom_site_label_2
_geom_bond_distance
_geom_bond_site_symmetry_2
Ba1 V1 3.6802(6) 2
Ba1 V1 3.6801(6) .
Ba1 O1 2.8711(18) 2
Ba1 O1 2.8710(18) .
Ba1 O5 2.715(2) .
Ba1 O5 2.715(2) 2
Ba1 O7 2.886(2) .
Ba1 O7 2.886(2) 2
Ba1 O10 3.094(2) .
Ba1 O10 3.094(2) 2
Ba1 O11 2.8223(19) .
Ba1 O11 2.8223(19) 2
Ba1 O14 3.250(3) 2
Ba1 O14 3.250(3) .
Ba1 C1 3.987(3) .
Ba1 C1 3.987(3) 2
Ba1 C3 3.537(3) .
Ba1 C3 3.537(3) 2
Ba1 C4 3.620(3) .
Ba1 C4 3.620(3) 2
Ba2 Ba2 4.4366(7) 5_556
Ba2 V1 3.8235(8) 7_556
Ba2 O2 2.7435(19) 3_545
Ba2 O3 2.9157(19) 7_556
Ba2 O4 2.7467(19) 3_545
Ba2 O5 2.729(2) 2
Ba2 O6 3.247(2) 6_556
Ba2 O7 3.190(2) .
Ba2 O9 2.6944(19) 7_556
Ba2 O10 2.8055(19) .
Ba2 O12 3.047(2) 5_556
Ba2 O12 2.835(2) .
V1 Ba2 3.8236(8) 7_556
V1 O1 2.0085(19) .
V1 O3 2.2028(19) .
V1 O6 1.993(2) 4
V1 O8 2.0050(19) 4
V1 O9 2.0079(19) .
V1 O11 1.6053(19) .
O1 C1 1.283(3) .
O2 Ba2 2.7435(19) 3_455
O2 C1 1.234(3) .
O3 Ba2 2.9158(19) 7_556
O3 C2 1.263(3) .
O4 Ba2 2.7467(19) 3_455
O4 C2 1.238(3) .
O5 Ba2 2.729(2) 2
O5 C3 1.226(3) .
O6 Ba2 3.248(2) 6
O6 V1 1.9933(19) 4_545
O6 C3 1.283(3) .
O7 C4 1.228(3) .
O8 Ba1 4.591(2) 3_545
O8 V1 2.0050(19) 4_545
O8 C4 1.274(3) .
O9 Ba2 2.6944(19) 7_556
O9 C5 1.277(3) .
O10 C5 1.233(3) .
O12 Ba1 4.791(2) 5_556
O12 Ba2 3.047(2) 5_556
O12 H12A 0.79(4) .
O12 H12B 0.84(5) .
O14 H14A 0.83(5) .
O14 H14B 0.83(5) .
C1 C2 1.555(4) .
C3 C4 1.553(4) .
C5 C5 1.547(5) 7_556
O15 H15A 0.79(5) .
O15 H15B 0.81(6) .

loop_
_geom_hbond_atom_site_label_D
_geom_hbond_atom_site_label_H
_geom_hbond_atom_site_label_A
_geom_hbond_distance_DH
_geom_hbond_distance_HA
_geom_hbond_distance_DA
_geom_hbond_angle_DHA
_geom_hbond_site_symmetry_A
O12 H12A O15 0.79(4) 2.15(4) 2.938(3) 175(4) 3_445
O12 H12B O14 0.84(5) 2.04(5) 2.871(3) 171(4) 6_556
O14 H14A O2 0.83(5) 2.03(5) 2.857(3) 170(5) 2
O14 H14B O15 0.83(5) 2.38(5) 3.164(4) 158(4) 2_655
O15 H15A O4 0.79(5) 2.08(5) 2.862(3) 168(5) 3_545
O15 H15B O11 0.81(6) 2.60(6) 3.313(3) 147(5) .

loop_
_geom_torsion_atom_site_label_1
_geom_torsion_atom_site_label_2
_geom_torsion_atom_site_label_3
_geom_torsion_atom_site_label_4
_geom_torsion
_geom_torsion_site_symmetry_1
_geom_torsion_site_symmetry_4
Ba1 O1 C1 O2 7.2(5) . .
Ba1 O1 C1 C2 -175.29(17) . .
Ba1 O2 C1 O1 -3.0(2) . .
Ba1 O2 C1 C2 179.6(3) . .
Ba1 O5 C3 O6 -175.32(18) . .
Ba1 O5 C3 C4 5.5(3) . .
Ba1 O6 C3 O5 10.5(4) . .
Ba1 O6 C3 C4 -170.3(8) . .
Ba1 O7 C4 O8 171.6(2) . .
Ba1 O7 C4 C3 -9.9(3) . .
Ba1 O8 C4 Ba1 156.7(8) 3_545 .
Ba1 O8 C4 O7 120.8(3) 3_545 .
Ba1 O8 C4 O7 -35.9(9) . .
Ba1 O8 C4 C3 145.5(12) . .
Ba1 O8 C4 C3 -57.8(4) 3_545 .
Ba1 O9 C5 O10 2.2(2) . .
Ba1 O9 C5 C5 -177.8(3) . 7_556
Ba1 O10 C5 O9 -3.9(4) . .
Ba1 O10 C5 C5 176.00(18) . 7_556
Ba1 C1 C2 O3 -19.1(3) . .
Ba1 C1 C2 O4 162.55(17) . .
Ba1 C3 C4 O7 7.2(2) . .
Ba1 C3 C4 O8 -174.1(2) . .
Ba2 V1 O11 Ba1 115.50(7) 7_556 .
Ba2 O2 C1 Ba1 -165.71(8) 3_455 .
Ba2 O2 C1 O1 -168.76(19) 3_455 .
Ba2 O2 C1 C2 13.8(3) 3_455 .
Ba2 O3 C2 O4 79.0(3) 7_556 .
Ba2 O3 C2 C1 -99.1(2) 7_556 .
Ba2 O4 C2 O3 -167.8(2) 3_455 .
Ba2 O4 C2 C1 10.3(3) 3_455 .
Ba2 O5 C3 Ba1 176.5(3) 2 .
Ba2 O5 C3 O6 1.1(3) 2 .
Ba2 O5 C3 C4 -178.02(17) 2 .
Ba2 O6 C3 Ba1 60.3(7) 6 .
Ba2 O6 C3 O5 70.8(3) 6 .
Ba2 O6 C3 C4 -110.0(2) 6 .
Ba2 O7 C4 Ba1 116.84(18) . .
Ba2 O7 C4 O8 -71.5(3) . .
Ba2 O7 C4 C3 107.0(2) . .
Ba2 O9 C5 Ba1 163.39(11) 7_556 .
Ba2 O9 C5 O10 165.54(19) 7_556 .
Ba2 O9 C5 C5 -14.4(4) 7_556 7_556
Ba2 O10 C5 Ba1 171.0(3) . .
Ba2 O10 C5 O9 167.07(19) . .
Ba2 O10 C5 C5 -13.0(4) . 7_556
V1 O1 C1 Ba1 -176.5(4) . .
V1 O1 C1 O2 -169.3(2) . .
V1 O1 C1 C2 8.2(3) . .
V1 O3 C2 O4 -166.7(2) . .
V1 O3 C2 C1 15.2(3) . .
V1 O6 C3 Ba1 169.8(5) 4_545 .
V1 O6 C3 O5 -179.7(2) 4_545 .
V1 O6 C3 C4 -0.5(3) 4_545 .
V1 O8 C4 Ba1 -149.5(10) 4_545 .
V1 O8 C4 O7 174.6(2) 4_545 .
V1 O8 C4 C3 -4.0(3) 4_545 .
V1 O9 C5 Ba1 -11.27(18) . .
V1 O9 C5 O10 -9.1(4) . .
V1 O9 C5 C5 170.93(19) . 7_556
O1 V1 O11 Ba1 -1.01(9) . .
O1 C1 C2 O3 -16.1(3) . .
O1 C1 C2 O4 165.6(2) . .
O2 C1 C2 O3 161.5(2) . .
O2 C1 C2 O4 -16.8(4) . .
O5 C3 C4 Ba1 -3.6(2) . .
O5 C3 C4 O7 3.6(4) . .
O5 C3 C4 O8 -177.7(2) . .
O6 V1 O11 Ba1 175.78(7) 4 .
O6 C3 C4 Ba1 177.2(2) . .
O6 C3 C4 O7 -175.6(2) . .
O6 C3 C4 O8 3.1(3) . .
O8 V1 O11 Ba1 -99.39(8) 4 .
O9 V1 O11 Ba1 88.68(9) . .
